data_7153415
loop_
_publ_author_name
'Maeda, Hiromitsu'
'Takayama, Mayumi'
'Kobayashi, Kazuki'
'Shinmori, Hideyuki'

_publ_section_title
;
 Modification at a boron unit: tuning electronic and optical properties of
 pi-conjugated acyclic anion receptors.
;
_journal_issue 19
_journal_name_full 'Organic &amp; biomolecular chemistry'
_journal_page_first 4308
_journal_page_last 4315
_journal_paper_doi 10.1039/c0ob00044b
_journal_volume 8
_journal_year 2010
_chemical_formula_sum 'C41 H39 B N2 O4'
_chemical_formula_weight 634.55
_chemical_name_systematic
;
?
;
_space_group_IT_number 14
_symmetry_cell_setting monoclinic
_symmetry_Int_Tables_number 14
_symmetry_space_group_name_Hall '-P 2yn'
_symmetry_space_group_name_H-M 'P 1 21/n 1'
_atom_sites_solution_hydrogens geom
_atom_sites_solution_primary direct
_atom_sites_solution_secondary difmap
_audit_creation_method SHELXL-97
_cell_angle_alpha 90.00
_cell_angle_beta 95.046(10)
_cell_angle_gamma 90.00
_cell_formula_units_Z 4
_cell_length_a 10.102(2)
_cell_length_b 18.284(5)
_cell_length_c 18.278(4)
_cell_measurement_temperature 123(2)
_cell_volume 3363.0(14)
_computing_structure_refinement 'SHELXL-97 (Sheldrick, 1997)'
_computing_structure_solution 'SHELXS-97 (Sheldrick, 1990)'
_diffrn_ambient_temperature 123(2)
_diffrn_detector_area_resol_mean 10.00
_diffrn_measured_fraction_theta_full 0.998
_diffrn_measured_fraction_theta_max 0.998
_diffrn_measurement_device_type 'Rigaku RAXIS-RAPID'
_diffrn_measurement_method \w
_diffrn_radiation_monochromator graphite
_diffrn_radiation_source 'fine-focus sealed tube'
_diffrn_radiation_type MoK\a
_diffrn_radiation_wavelength 0.71075
_diffrn_reflns_av_R_equivalents 0.0502
_diffrn_reflns_av_sigmaI/netI 0.0425
_diffrn_reflns_limit_h_max 13
_diffrn_reflns_limit_h_min -12
_diffrn_reflns_limit_k_max 23
_diffrn_reflns_limit_k_min -23
_diffrn_reflns_limit_l_max 23
_diffrn_reflns_limit_l_min -23
_diffrn_reflns_number 32199
_diffrn_reflns_theta_full 27.47
_diffrn_reflns_theta_max 27.47
_diffrn_reflns_theta_min 3.01
_exptl_absorpt_coefficient_mu 0.080
_exptl_absorpt_correction_T_max 0.9687
_exptl_absorpt_correction_T_min 0.9611
_exptl_absorpt_correction_type none
_exptl_crystal_colour orange
_exptl_crystal_density_diffrn 1.253
_exptl_crystal_density_method 'not measured'
_exptl_crystal_description prism
_exptl_crystal_F_000 1344
_exptl_crystal_size_max 0.50
_exptl_crystal_size_mid 0.40
_exptl_crystal_size_min 0.40
_refine_diff_density_max 0.287
_refine_diff_density_min -0.211
_refine_diff_density_rms 0.042
_refine_ls_extinction_method none
_refine_ls_goodness_of_fit_ref 1.067
_refine_ls_hydrogen_treatment constr
_refine_ls_matrix_type full
_refine_ls_number_parameters 437
_refine_ls_number_reflns 7684
_refine_ls_number_restraints 0
_refine_ls_restrained_S_all 1.067
_refine_ls_R_factor_all 0.0681
_refine_ls_R_factor_gt 0.0445
_refine_ls_shift/su_max 0.000
_refine_ls_shift/su_mean 0.000
_refine_ls_structure_factor_coef Fsqd
_refine_ls_weighting_details 'calc w=1/[\s^2^(Fo^2^)+(0.0391P)^2^+1.3853P] where P=(Fo^2^+2Fc^2^)/3'
_refine_ls_weighting_scheme calc
_refine_ls_wR_factor_gt 0.1032
_refine_ls_wR_factor_ref 0.1117
_reflns_number_gt 5672
_reflns_number_total 7684
_reflns_threshold_expression >2sigma(I)
_cod_data_source_file c0ob00044b.txt
_cod_data_source_block 90513
_cod_original_cell_volume 3363.1(14)
_cod_original_sg_symbol_H-M 'P 21/n'
_cod_database_code 7153415

loop_
_symmetry_equiv_pos_as_xyz
'x, y, z'
'-x+1/2, y+1/2, -z+1/2'
'-x, -y, -z'
'x-1/2, -y-1/2, z-1/2'

loop_
_atom_site_label
_atom_site_type_symbol
_atom_site_fract_x
_atom_site_fract_y
_atom_site_fract_z
_atom_site_U_iso_or_equiv
_atom_site_adp_type
_atom_site_occupancy
_atom_site_symmetry_multiplicity
_atom_site_calc_flag
_atom_site_refinement_flags
C1 C 1.40241(16) -0.18363(9) 0.19355(9) 0.0268(4) Uani 1 1 d .
H1 H 1.4540 -0.1856 0.2395 0.032 Uiso 1 1 calc R
C2 C 1.43883(18) -0.22578(10) 0.13569(10) 0.0315(4) Uani 1 1 d .
H2 H 1.5146 -0.2566 0.1423 0.038 Uiso 1 1 calc R
C3 C 1.3655(2) -0.22318(10) 0.06842(10) 0.0362(4) Uani 1 1 d .
H3 H 1.3909 -0.2517 0.0285 0.043 Uiso 1 1 calc R
C4 C 1.2546(2) -0.17851(11) 0.05967(10) 0.0381(5) Uani 1 1 d .
H4 H 1.2034 -0.1768 0.0135 0.046 Uiso 1 1 calc R
C5 C 1.21716(18) -0.13629(10) 0.11720(9) 0.0309(4) Uani 1 1 d .
H5 H 1.1409 -0.1059 0.1102 0.037 Uiso 1 1 calc R
C6 C 1.29081(16) -0.13820(9) 0.18532(8) 0.0226(3) Uani 1 1 d .
C7 C 1.25489(15) -0.09469(8) 0.24804(8) 0.0204(3) Uani 1 1 d .
C8 C 1.32886(16) -0.08189(9) 0.31432(9) 0.0232(3) Uani 1 1 d .
H6 H 1.4155 -0.1001 0.3283 0.028 Uiso 1 1 calc R
C9 C 1.25376(15) -0.03763(9) 0.35687(8) 0.0224(3) Uani 1 1 d .
H7 H 1.2800 -0.0202 0.4049 0.027 Uiso 1 1 calc R
C10 C 1.13395(15) -0.02362(8) 0.31651(8) 0.0197(3) Uani 1 1 d .
C11 C 1.01962(15) 0.01562(8) 0.33602(8) 0.0191(3) Uani 1 1 d .
C12 C 1.01296(15) 0.04663(8) 0.40486(8) 0.0206(3) Uani 1 1 d .
H39 H 1.0794 0.0362 0.4435 0.025 Uiso 1 1 calc R
C13 C 0.90815(15) 0.09314(8) 0.41676(8) 0.0187(3) Uani 1 1 d .
C14 C 0.90288(15) 0.13514(8) 0.48240(8) 0.0183(3) Uani 1 1 d .
C15 C 0.99008(15) 0.14045(8) 0.54534(8) 0.0201(3) Uani 1 1 d .
H8 H 1.0723 0.1155 0.5545 0.024 Uiso 1 1 calc R
C16 C 0.93450(15) 0.18921(8) 0.59260(8) 0.0202(3) Uani 1 1 d .
H9 H 0.9721 0.2032 0.6400 0.024 Uiso 1 1 calc R
C17 C 0.81407(15) 0.21382(8) 0.55819(8) 0.0196(3) Uani 1 1 d .
C18 C 0.72047(15) 0.26822(8) 0.58128(8) 0.0198(3) Uani 1 1 d .
C19 C 0.64048(16) 0.30852(9) 0.52985(8) 0.0245(3) Uani 1 1 d .
H10 H 0.6424 0.2981 0.4790 0.029 Uiso 1 1 calc R
C20 C 0.55834(17) 0.36346(9) 0.55178(9) 0.0279(4) Uani 1 1 d .
H11 H 0.5056 0.3908 0.5159 0.033 Uiso 1 1 calc R
C21 C 0.55245(16) 0.37898(10) 0.62551(9) 0.0275(4) Uani 1 1 d .
H12 H 0.4971 0.4172 0.6405 0.033 Uiso 1 1 calc R
C22 C 0.62812(17) 0.33809(10) 0.67694(9) 0.0301(4) Uani 1 1 d .
H13 H 0.6229 0.3474 0.7277 0.036 Uiso 1 1 calc R
C23 C 0.71163(16) 0.28361(9) 0.65545(8) 0.0260(4) Uani 1 1 d .
H14 H 0.7636 0.2563 0.6917 0.031 Uiso 1 1 calc R
C24 C 0.69008(15) 0.06975(8) 0.24200(8) 0.0195(3) Uani 1 1 d .
C25 C 0.73152(16) 0.12532(9) 0.19670(8) 0.0223(3) Uani 1 1 d .
H15 H 0.8176 0.1458 0.2070 0.027 Uiso 1 1 calc R
C26 C 0.65090(17) 0.15141(9) 0.13728(8) 0.0271(4) Uani 1 1 d .
H16 H 0.6820 0.1892 0.1075 0.033 Uiso 1 1 calc R
C27 C 0.52479(18) 0.12259(10) 0.12115(9) 0.0293(4) Uani 1 1 d .
H17 H 0.4695 0.1401 0.0802 0.035 Uiso 1 1 calc R
C28 C 0.48026(17) 0.06817(10) 0.16519(10) 0.0315(4) Uani 1 1 d .
H18 H 0.3936 0.0485 0.1549 0.038 Uiso 1 1 calc R
C29 C 0.56231(16) 0.04215(9) 0.22470(9) 0.0262(4) Uani 1 1 d .
H19 H 0.5304 0.0045 0.2544 0.031 Uiso 1 1 calc R
C30 C 0.72977(15) -0.03063(9) 0.35132(8) 0.0208(3) Uani 1 1 d .
C31 C 0.74021(17) -0.10014(9) 0.32107(9) 0.0276(4) Uani 1 1 d .
H20 H 0.7837 -0.1056 0.2774 0.033 Uiso 1 1 calc R
C32 C 0.68881(18) -0.16180(10) 0.35304(11) 0.0374(5) Uani 1 1 d .
H21 H 0.6962 -0.2084 0.3307 0.045 Uiso 1 1 calc R
C33 C 0.62698(19) -0.15544(11) 0.41733(11) 0.0407(5) Uani 1 1 d .
H22 H 0.5931 -0.1976 0.4396 0.049 Uiso 1 1 calc R
C34 C 0.61483(18) -0.08732(11) 0.44890(10) 0.0365(4) Uani 1 1 d .
H23 H 0.5723 -0.0824 0.4930 0.044 Uiso 1 1 calc R
C35 C 0.66514(16) -0.02596(10) 0.41584(9) 0.0268(4) Uani 1 1 d .
H24 H 0.6553 0.0206 0.4378 0.032 Uiso 1 1 calc R
C36 C 0.7666(2) -0.00454(11) 0.03576(12) 0.0460(5) Uani 1 1 d .
H25 H 0.7067 0.0325 0.0531 0.069 Uiso 1 1 calc R
H26 H 0.7239 -0.0284 -0.0082 0.069 Uiso 1 1 calc R
H27 H 0.8492 0.0189 0.0238 0.069 Uiso 1 1 calc R
C37 C 0.79695(18) -0.06006(10) 0.09434(10) 0.0333(4) Uani 1 1 d .
C38 C 0.6836(2) -0.10758(12) 0.11218(11) 0.0445(5) Uani 1 1 d .
H28 H 0.7157 -0.1446 0.1482 0.067 Uiso 1 1 calc R
H29 H 0.6453 -0.1317 0.0674 0.067 Uiso 1 1 calc R
H30 H 0.6156 -0.0775 0.1327 0.067 Uiso 1 1 calc R
C39 C 0.34783(18) 0.15645(11) 0.34061(10) 0.0375(4) Uani 1 1 d .
H31 H 0.3157 0.1309 0.3827 0.056 Uiso 1 1 calc R
H32 H 0.3523 0.1221 0.2997 0.056 Uiso 1 1 calc R
H33 H 0.2868 0.1964 0.3255 0.056 Uiso 1 1 calc R
C40 C 0.48270(17) 0.18683(9) 0.36166(9) 0.0258(4) Uani 1 1 d .
C41 C 0.5418(2) 0.23566(11) 0.30798(10) 0.0405(5) Uani 1 1 d .
H34 H 0.4983 0.2836 0.3078 0.061 Uiso 1 1 calc R
H35 H 0.5288 0.2140 0.2588 0.061 Uiso 1 1 calc R
H36 H 0.6371 0.2415 0.3220 0.061 Uiso 1 1 calc R
O1 O 0.92067(10) 0.02197(6) 0.28454(5) 0.0206(2) Uani 1 1 d .
O2 O 0.80797(10) 0.10214(6) 0.36640(5) 0.0198(2) Uani 1 1 d .
O3 O 0.90714(13) -0.06652(8) 0.12619(7) 0.0453(4) Uani 1 1 d .
O4 O 0.54118(12) 0.17238(7) 0.42060(6) 0.0335(3) Uani 1 1 d .
N1 N 1.13673(12) -0.05861(7) 0.25003(7) 0.0198(3) Uani 1 1 d .
H37 H 1.0724 -0.0579 0.2143 0.024 Uiso 1 1 calc R
N2 N 0.79702(12) 0.18057(7) 0.49146(6) 0.0191(3) Uani 1 1 d .
H38 H 0.7285 0.1871 0.4589 0.023 Uiso 1 1 calc R
B1 B 0.78473(17) 0.04027(10) 0.31102(9) 0.0194(3) Uani 1 1 d .

loop_
_atom_site_aniso_label
_atom_site_aniso_U_11
_atom_site_aniso_U_22
_atom_site_aniso_U_33
_atom_site_aniso_U_23
_atom_site_aniso_U_13
_atom_site_aniso_U_12
C1 0.0226(8) 0.0279(9) 0.0300(8) -0.0030(7) 0.0036(7) 0.0006(7)
C2 0.0273(9) 0.0293(9) 0.0394(10) -0.0033(8) 0.0107(8) 0.0059(7)
C3 0.0473(11) 0.0343(10) 0.0289(9) -0.0050(8) 0.0142(8) 0.0094(9)
C4 0.0495(12) 0.0421(11) 0.0230(8) -0.0033(8) 0.0040(8) 0.0128(9)
C5 0.0354(10) 0.0322(9) 0.0252(8) -0.0002(7) 0.0039(7) 0.0107(8)
C6 0.0229(8) 0.0214(8) 0.0243(8) -0.0002(6) 0.0059(6) -0.0001(6)
C7 0.0182(7) 0.0195(7) 0.0238(7) 0.0015(6) 0.0048(6) 0.0000(6)
C8 0.0186(8) 0.0235(8) 0.0274(8) 0.0009(6) 0.0009(6) 0.0009(6)
C9 0.0224(8) 0.0231(8) 0.0216(7) -0.0019(6) 0.0008(6) -0.0014(7)
C10 0.0214(8) 0.0190(7) 0.0189(7) -0.0003(6) 0.0026(6) -0.0025(6)
C11 0.0189(8) 0.0172(7) 0.0212(7) 0.0016(6) 0.0015(6) -0.0019(6)
C12 0.0200(8) 0.0222(8) 0.0190(7) -0.0009(6) -0.0006(6) 0.0002(6)
C13 0.0202(7) 0.0177(7) 0.0181(7) 0.0022(6) 0.0009(6) -0.0027(6)
C14 0.0195(7) 0.0162(7) 0.0192(7) 0.0010(6) 0.0024(6) -0.0009(6)
C15 0.0190(7) 0.0186(7) 0.0221(7) 0.0004(6) -0.0005(6) -0.0011(6)
C16 0.0219(8) 0.0202(8) 0.0180(7) -0.0012(6) -0.0015(6) -0.0016(6)
C17 0.0222(8) 0.0194(7) 0.0171(7) 0.0000(6) 0.0014(6) -0.0041(6)
C18 0.0193(7) 0.0187(7) 0.0214(7) -0.0009(6) 0.0022(6) -0.0030(6)
C19 0.0285(9) 0.0254(8) 0.0198(7) 0.0003(6) 0.0027(6) 0.0014(7)
C20 0.0282(9) 0.0284(9) 0.0267(8) 0.0036(7) 0.0006(7) 0.0051(7)
C21 0.0226(8) 0.0281(9) 0.0323(9) -0.0033(7) 0.0052(7) 0.0043(7)
C22 0.0314(9) 0.0379(10) 0.0212(8) -0.0060(7) 0.0030(7) 0.0052(8)
C23 0.0268(9) 0.0297(9) 0.0210(8) -0.0009(7) -0.0014(6) 0.0051(7)
C24 0.0222(8) 0.0191(7) 0.0173(7) -0.0032(6) 0.0026(6) 0.0042(6)
C25 0.0235(8) 0.0230(8) 0.0206(7) -0.0006(6) 0.0023(6) 0.0005(7)
C26 0.0365(10) 0.0253(9) 0.0200(8) 0.0026(7) 0.0046(7) 0.0045(7)
C27 0.0344(10) 0.0310(9) 0.0210(8) -0.0004(7) -0.0052(7) 0.0095(8)
C28 0.0248(9) 0.0333(9) 0.0346(9) -0.0002(8) -0.0079(7) 0.0002(8)
C29 0.0257(8) 0.0256(8) 0.0267(8) 0.0032(7) -0.0016(6) -0.0007(7)
C30 0.0175(7) 0.0235(8) 0.0202(7) 0.0020(6) -0.0052(6) 0.0009(6)
C31 0.0275(9) 0.0243(8) 0.0295(8) 0.0009(7) -0.0066(7) 0.0012(7)
C32 0.0325(10) 0.0219(9) 0.0537(12) 0.0038(8) -0.0184(9) -0.0013(8)
C33 0.0291(10) 0.0383(11) 0.0520(12) 0.0239(9) -0.0123(9) -0.0091(8)
C34 0.0274(9) 0.0487(12) 0.0326(9) 0.0153(9) -0.0020(7) -0.0066(8)
C35 0.0237(8) 0.0323(9) 0.0238(8) 0.0035(7) -0.0011(6) -0.0027(7)
C36 0.0484(13) 0.0330(11) 0.0559(13) -0.0043(9) 0.0001(10) -0.0012(9)
C37 0.0336(10) 0.0344(10) 0.0316(9) -0.0156(8) 0.0004(8) 0.0005(8)
C38 0.0426(12) 0.0523(13) 0.0391(11) -0.0055(10) 0.0068(9) -0.0055(10)
C39 0.0323(10) 0.0426(11) 0.0356(10) -0.0010(8) -0.0085(8) 0.0001(9)
C40 0.0273(9) 0.0255(8) 0.0245(8) -0.0041(7) 0.0014(7) 0.0048(7)
C41 0.0484(12) 0.0374(11) 0.0376(10) 0.0035(9) 0.0136(9) 0.0038(9)
O1 0.0194(5) 0.0243(6) 0.0180(5) -0.0022(4) 0.0003(4) 0.0027(4)
O2 0.0199(5) 0.0206(5) 0.0184(5) -0.0019(4) -0.0010(4) 0.0018(4)
O3 0.0346(8) 0.0559(9) 0.0437(8) -0.0207(7) -0.0054(6) 0.0042(7)
O4 0.0259(6) 0.0479(8) 0.0257(6) -0.0002(6) -0.0026(5) -0.0008(6)
N1 0.0184(6) 0.0221(7) 0.0188(6) -0.0013(5) 0.0016(5) 0.0013(5)
N2 0.0202(6) 0.0196(6) 0.0171(6) -0.0016(5) -0.0004(5) 0.0003(5)
B1 0.0202(8) 0.0205(8) 0.0176(8) -0.0021(7) 0.0016(6) 0.0016(7)

loop_
_atom_type_symbol
_atom_type_description
_atom_type_scat_dispersion_real
_atom_type_scat_dispersion_imag
_atom_type_scat_source
C C 0.0033 0.0016 'International Tables Vol C Tables 4.2.6.8 and 6.1.1.4'
H H 0.0000 0.0000 'International Tables Vol C Tables 4.2.6.8 and 6.1.1.4'
O O 0.0106 0.0060 'International Tables Vol C Tables 4.2.6.8 and 6.1.1.4'
N N 0.0061 0.0033 'International Tables Vol C Tables 4.2.6.8 and 6.1.1.4'
B B 0.0013 0.0007 'International Tables Vol C Tables 4.2.6.8 and 6.1.1.4'

loop_
_geom_angle_atom_site_label_1
_geom_angle_atom_site_label_2
_geom_angle_atom_site_label_3
_geom_angle
C2 C1 C6 120.98(16)
C2 C1 H1 119.5
C6 C1 H1 119.5
C3 C2 C1 120.27(16)
C3 C2 H2 119.9
C1 C2 H2 119.9
C2 C3 C4 119.26(16)
C2 C3 H3 120.4
C4 C3 H3 120.4
C5 C4 C3 120.91(17)
C5 C4 H4 119.5
C3 C4 H4 119.5
C4 C5 C6 120.33(16)
C4 C5 H5 119.8
C6 C5 H5 119.8
C5 C6 C1 118.24(15)
C5 C6 C7 122.37(15)
C1 C6 C7 119.39(14)
N1 C7 C8 107.46(13)
N1 C7 C6 123.99(14)
C8 C7 C6 128.55(14)
C7 C8 C9 107.93(14)
C7 C8 H6 126.0
C9 C8 H6 126.0
C10 C9 C8 107.68(14)
C10 C9 H7 126.2
C8 C9 H7 126.2
N1 C10 C9 107.44(13)
N1 C10 C11 122.20(13)
C9 C10 C11 130.29(14)
O1 C11 C12 121.20(14)
O1 C11 C10 116.41(13)
C12 C11 C10 122.38(14)
C11 C12 C13 119.37(14)
C11 C12 H39 120.3
C13 C12 H39 120.3
O2 C13 C12 121.07(13)
O2 C13 C14 115.87(13)
C12 C13 C14 123.04(14)
N2 C14 C15 107.52(13)
N2 C14 C13 120.82(13)
C15 C14 C13 131.66(14)
C14 C15 C16 107.30(14)
C14 C15 H8 126.4
C16 C15 H8 126.4
C15 C16 C17 108.06(13)
C15 C16 H9 126.0
C17 C16 H9 126.0
N2 C17 C16 107.28(13)
N2 C17 C18 121.97(13)
C16 C17 C18 130.63(13)
C19 C18 C23 117.74(14)
C19 C18 C17 121.10(13)
C23 C18 C17 121.11(14)
C20 C19 C18 120.97(14)
C20 C19 H10 119.5
C18 C19 H10 119.5
C21 C20 C19 120.60(15)
C21 C20 H11 119.7
C19 C20 H11 119.7
C22 C21 C20 118.96(15)
C22 C21 H12 120.5
C20 C21 H12 120.5
C21 C22 C23 120.80(15)
C21 C22 H13 119.6
C23 C22 H13 119.6
C22 C23 C18 120.89(15)
C22 C23 H14 119.6
C18 C23 H14 119.6
C29 C24 C25 116.59(14)
C29 C24 B1 122.06(14)
C25 C24 B1 121.34(14)
C26 C25 C24 121.95(15)
C26 C25 H15 119.0
C24 C25 H15 119.0
C25 C26 C27 120.15(16)
C25 C26 H16 119.9
C27 C26 H16 119.9
C28 C27 C26 119.39(15)
C28 C27 H17 120.3
C26 C27 H17 120.3
C27 C28 C29 120.00(16)
C27 C28 H18 120.0
C29 C28 H18 120.0
C28 C29 C24 121.91(16)
C28 C29 H19 119.0
C24 C29 H19 119.0
C31 C30 C35 116.56(15)
C31 C30 B1 120.69(14)
C35 C30 B1 122.70(14)
C32 C31 C30 121.89(17)
C32 C31 H20 119.1
C30 C31 H20 119.1
C33 C32 C31 120.11(18)
C33 C32 H21 119.9
C31 C32 H21 119.9
C34 C33 C32 119.57(17)
C34 C33 H22 120.2
C32 C33 H22 120.2
C33 C34 C35 119.73(17)
C33 C34 H23 120.1
C35 C34 H23 120.1
C34 C35 C30 122.13(17)
C34 C35 H24 118.9
C30 C35 H24 118.9
C37 C36 H25 109.5
C37 C36 H26 109.5
H25 C36 H26 109.5
C37 C36 H27 109.5
H25 C36 H27 109.5
H26 C36 H27 109.5
O3 C37 C36 122.21(18)
O3 C37 C38 121.69(19)
C36 C37 C38 116.10(17)
C37 C38 H28 109.5
C37 C38 H29 109.5
H28 C38 H29 109.5
C37 C38 H30 109.5
H28 C38 H30 109.5
H29 C38 H30 109.5
C40 C39 H31 109.5
C40 C39 H32 109.5
H31 C39 H32 109.5
C40 C39 H33 109.5
H31 C39 H33 109.5
H32 C39 H33 109.5
O4 C40 C41 121.62(17)
O4 C40 C39 120.77(16)
C41 C40 C39 117.61(16)
C40 C41 H34 109.5
C40 C41 H35 109.5
H34 C41 H35 109.5
C40 C41 H36 109.5
H34 C41 H36 109.5
H35 C41 H36 109.5
C11 O1 B1 116.01(11)
C13 O2 B1 115.85(12)
C7 N1 C10 109.49(13)
C7 N1 H37 125.3
C10 N1 H37 125.3
C17 N2 C14 109.84(13)
C17 N2 H38 125.1
C14 N2 H38 125.1
O2 B1 O1 106.39(12)
O2 B1 C24 108.60(12)
O1 B1 C24 108.23(12)
O2 B1 C30 109.43(12)
O1 B1 C30 108.82(12)
C24 B1 C30 115.01(13)

loop_
_geom_bond_atom_site_label_1
_geom_bond_atom_site_label_2
_geom_bond_distance
C1 C2 1.384(2)
C1 C6 1.398(2)
C1 H1 0.9500
C2 C3 1.379(3)
C2 H2 0.9500
C3 C4 1.385(3)
C3 H3 0.9500
C4 C5 1.384(2)
C4 H4 0.9500
C5 C6 1.394(2)
C5 H5 0.9500
C6 C7 1.467(2)
C7 N1 1.367(2)
C7 C8 1.386(2)
C8 C9 1.393(2)
C8 H6 0.9500
C9 C10 1.385(2)
C9 H7 0.9500
C10 N1 1.3757(19)
C10 C11 1.431(2)
C11 O1 1.3163(18)
C11 C12 1.387(2)
C12 C13 1.390(2)
C12 H39 0.9500
C13 O2 1.3171(18)
C13 C14 1.429(2)
C14 N2 1.3756(19)
C14 C15 1.389(2)
C15 C16 1.393(2)
C15 H8 0.9500
C16 C17 1.394(2)
C16 H9 0.9500
C17 N2 1.3602(19)
C17 C18 1.460(2)
C18 C19 1.395(2)
C18 C23 1.395(2)
C19 C20 1.385(2)
C19 H10 0.9500
C20 C21 1.383(2)
C20 H11 0.9500
C21 C22 1.379(2)
C21 H12 0.9500
C22 C23 1.384(2)
C22 H13 0.9500
C23 H14 0.9500
C24 C29 1.396(2)
C24 C25 1.398(2)
C24 B1 1.608(2)
C25 C26 1.384(2)
C25 H15 0.9500
C26 C27 1.386(3)
C26 H16 0.9500
C27 C28 1.380(3)
C27 H17 0.9500
C28 C29 1.392(2)
C28 H18 0.9500
C29 H19 0.9500
C30 C31 1.394(2)
C30 C35 1.400(2)
C30 B1 1.614(2)
C31 C32 1.391(3)
C31 H20 0.9500
C32 C33 1.383(3)
C32 H21 0.9500
C33 C34 1.383(3)
C33 H22 0.9500
C34 C35 1.391(2)
C34 H23 0.9500
C35 H24 0.9500
C36 C37 1.488(3)
C36 H25 0.9800
C36 H26 0.9800
C36 H27 0.9800
C37 O3 1.216(2)
C37 C38 1.496(3)
C38 H28 0.9800
C38 H29 0.9800
C38 H30 0.9800
C39 C40 1.490(2)
C39 H31 0.9800
C39 H32 0.9800
C39 H33 0.9800
C40 O4 1.2116(19)
C40 C41 1.490(2)
C41 H34 0.9800
C41 H35 0.9800
C41 H36 0.9800
O1 B1 1.533(2)
O2 B1 1.522(2)
N1 H37 0.8800
N2 H38 0.8800

loop_
_geom_torsion_atom_site_label_1
_geom_torsion_atom_site_label_2
_geom_torsion_atom_site_label_3
_geom_torsion_atom_site_label_4
_geom_torsion
C6 C1 C2 C3 0.5(3)
C1 C2 C3 C4 -0.6(3)
C2 C3 C4 C5 0.5(3)
C3 C4 C5 C6 -0.2(3)
C4 C5 C6 C1 0.0(3)
C4 C5 C6 C7 -179.77(17)
C2 C1 C6 C5 -0.1(3)
C2 C1 C6 C7 179.63(15)
C5 C6 C7 N1 11.5(2)
C1 C6 C7 N1 -168.29(15)
C5 C6 C7 C8 -168.53(17)
C1 C6 C7 C8 11.7(3)
N1 C7 C8 C9 0.19(18)
C6 C7 C8 C9 -179.81(15)
C7 C8 C9 C10 0.13(18)
C8 C9 C10 N1 -0.39(17)
C8 C9 C10 C11 176.50(16)
N1 C10 C11 O1 -5.7(2)
C9 C10 C11 O1 177.83(15)
N1 C10 C11 C12 175.39(14)
C9 C10 C11 C12 -1.1(3)
O1 C11 C12 C13 -8.5(2)
C10 C11 C12 C13 170.35(14)
C11 C12 C13 O2 7.3(2)
C11 C12 C13 C14 -171.19(14)
O2 C13 C14 N2 1.3(2)
C12 C13 C14 N2 179.83(14)
O2 C13 C14 C15 -178.85(15)
C12 C13 C14 C15 -0.3(3)
N2 C14 C15 C16 0.53(17)
C13 C14 C15 C16 -179.35(15)
C14 C15 C16 C17 -0.36(17)
C15 C16 C17 N2 0.06(17)
C15 C16 C17 C18 -175.87(15)
N2 C17 C18 C19 -24.3(2)
C16 C17 C18 C19 151.11(17)
N2 C17 C18 C23 158.14(15)
C16 C17 C18 C23 -26.4(3)
C23 C18 C19 C20 2.0(2)
C17 C18 C19 C20 -175.62(15)
C18 C19 C20 C21 -0.9(3)
C19 C20 C21 C22 -1.0(3)
C20 C21 C22 C23 1.8(3)
C21 C22 C23 C18 -0.6(3)
C19 C18 C23 C22 -1.3(2)
C17 C18 C23 C22 176.36(15)
C29 C24 C25 C26 -0.6(2)
B1 C24 C25 C26 -179.75(14)
C24 C25 C26 C27 0.1(2)
C25 C26 C27 C28 0.5(2)
C26 C27 C28 C29 -0.7(3)
C27 C28 C29 C24 0.3(3)
C25 C24 C29 C28 0.4(2)
B1 C24 C29 C28 179.53(15)
C35 C30 C31 C32 0.2(2)
B1 C30 C31 C32 -177.32(15)
C30 C31 C32 C33 -1.0(3)
C31 C32 C33 C34 1.0(3)
C32 C33 C34 C35 -0.2(3)
C33 C34 C35 C30 -0.7(3)
C31 C30 C35 C34 0.7(2)
B1 C30 C35 C34 178.12(15)
C12 C11 O1 B1 -20.7(2)
C10 C11 O1 B1 160.38(13)
C12 C13 O2 B1 23.18(19)
C14 C13 O2 B1 -158.25(13)
C8 C7 N1 C10 -0.43(17)
C6 C7 N1 C10 179.56(14)
C9 C10 N1 C7 0.51(17)
C11 C10 N1 C7 -176.69(14)
C16 C17 N2 C14 0.28(17)
C18 C17 N2 C14 176.64(13)
C15 C14 N2 C17 -0.50(17)
C13 C14 N2 C17 179.39(13)
C13 O2 B1 O1 -47.42(16)
C13 O2 B1 C24 -163.72(12)
C13 O2 B1 C30 70.00(16)
C11 O1 B1 O2 46.22(16)
C11 O1 B1 C24 162.77(12)
C11 O1 B1 C30 -71.59(16)
C29 C24 B1 O2 -114.67(16)
C25 C24 B1 O2 64.46(17)
C29 C24 B1 O1 130.22(15)
C25 C24 B1 O1 -50.65(18)
C29 C24 B1 C30 8.3(2)
C25 C24 B1 C30 -172.56(14)
C31 C30 B1 O2 -159.38(14)
C35 C30 B1 O2 23.3(2)
C31 C30 B1 O1 -43.51(18)
C35 C30 B1 O1 139.13(14)
C31 C30 B1 C24 78.08(18)
C35 C30 B1 C24 -99.28(17)
